data_7044253
loop_
_publ_author_name
'Driess, Matthias'
'Luecke, Marcel Philip'
'Porwal, Digvijay'
'Kostenko, Arseni'
'Zhou, Yupeng'
'Yao, Shenglai'
'Keck, Matthias'
'Limberg, Christian'
'Oestreich, Martin'

_publ_section_title
;
 Bis(silylenyl)-substituted ferrocene-stabilized 6-arene iron(0)
 complexes: synthesis, structure and catalytic application
;
_journal_name_full 'Dalton Trans.'
_journal_paper_doi 10.1039/C7DT03301J
_journal_year 2017
_chemical_formula_sum 'C47 H62 Br2 Fe N4 Ni Si2'
_chemical_formula_weight 1013.57
_chemical_name_systematic
; 
 ? 
;
_space_group_IT_number 14
_symmetry_cell_setting monoclinic
_symmetry_space_group_name_Hall '-P 2ybc'
_symmetry_space_group_name_H-M 'P 1 21/c 1'
_atom_sites_solution_hydrogens geom
_atom_sites_solution_primary direct
_atom_sites_solution_secondary difmap
_audit_block_doi 10.5517/ccdc.csd.cc1m3f49
_audit_creation_method 'CrysAlisPro 1.171.38.41 (Rigaku OD, 2015)'
_audit_update_record
;
2016-07-13 deposited with the CCDC.
2017-09-18 downloaded from the CCDC.
;
_cell_angle_alpha 90.00
_cell_angle_beta 92.0990(10)
_cell_angle_gamma 90.00
_cell_formula_units_Z 4
_cell_length_a 29.2617(4)
_cell_length_b 8.97920(10)
_cell_length_c 17.6242(2)
_cell_measurement_reflns_used 10685
_cell_measurement_temperature 150(2)
_cell_measurement_theta_max 72.9810
_cell_measurement_theta_min 4.5210
_cell_volume 4627.59(10)
_computing_cell_refinement 'CrysAlisPro 1.171.38.41 (Rigaku OD, 2015)'
_computing_data_collection 'CrysAlisPro 1.171.38.41 (Rigaku OD, 2015)'
_computing_data_reduction 'CrysAlisPro 1.171.38.41 (Rigaku OD, 2015)'
_computing_structure_refinement 'SHELXL-97 (Sheldrick, 1997)'
_computing_structure_solution 'SHELXS-97 (Sheldrick, 1990)'
_diffrn_ambient_temperature 150(2)
_diffrn_measured_fraction_theta_full 1.000
_diffrn_measured_fraction_theta_max 1.000
_diffrn_measurement_device 'four-circle diffractometer'
_diffrn_measurement_device_type 'SuperNova, Single source at offset, Atlas'
_diffrn_radiation_monochromator mirror
_diffrn_radiation_source 'fine-focus sealed tube'
_diffrn_radiation_type CuK\a
_diffrn_radiation_wavelength 1.54184
_diffrn_reflns_av_R_equivalents 0.0487
_diffrn_reflns_av_sigmaI/netI 0.0428
_diffrn_reflns_limit_h_max 35
_diffrn_reflns_limit_h_min -30
_diffrn_reflns_limit_k_max 10
_diffrn_reflns_limit_k_min -10
_diffrn_reflns_limit_l_max 21
_diffrn_reflns_limit_l_min -21
_diffrn_reflns_number 30160
_diffrn_reflns_theta_full 67.50
_diffrn_reflns_theta_max 67.50
_diffrn_reflns_theta_min 3.02
_exptl_absorpt_coefficient_mu 5.814
_exptl_absorpt_correction_T_max 1.00000
_exptl_absorpt_correction_T_min 0.10506
_exptl_absorpt_correction_type multi-scan
_exptl_absorpt_process_details
;
CrysAlisPro 1.171.38.41 (Rigaku Oxford Diffraction, 2015)
Empirical absorption correction using spherical harmonics,
 implemented in SCALE3 ABSPACK scaling algorithm.
;
_exptl_crystal_colour orange
_exptl_crystal_density_diffrn 1.455
_exptl_crystal_density_method 'not measured'
_exptl_crystal_description rod
_exptl_crystal_F_000 2096
_exptl_crystal_size_max 0.26
_exptl_crystal_size_mid 0.06
_exptl_crystal_size_min 0.02
_refine_diff_density_max 1.281
_refine_diff_density_min -0.654
_refine_diff_density_rms 0.075
_refine_ls_extinction_method none
_refine_ls_goodness_of_fit_ref 1.035
_refine_ls_hydrogen_treatment constr
_refine_ls_matrix_type full
_refine_ls_number_parameters 537
_refine_ls_number_reflns 8339
_refine_ls_number_restraints 15
_refine_ls_restrained_S_all 1.081
_refine_ls_R_factor_all 0.0497
_refine_ls_R_factor_gt 0.0392
_refine_ls_shift/su_max 0.004
_refine_ls_shift/su_mean 0.000
_refine_ls_structure_factor_coef Fsqd
_refine_ls_weighting_details 'calc w=1/[\s^2^(Fo^2^)+(0.0496P)^2^+3.8691P] where P=(Fo^2^+2Fc^2^)/3'
_refine_ls_weighting_scheme calc
_refine_ls_wR_factor_gt 0.0956
_refine_ls_wR_factor_ref 0.1023
_reflns_number_gt 7004
_reflns_number_total 8339
_reflns_threshold_expression >2sigma(I)
_cod_data_source_file c7dt03301j2.cif
_cod_data_source_block SiFcSiNiBr2
_cod_original_sg_symbol_H-M p21/c
_cod_database_code 7044253

loop_
_symmetry_equiv_pos_as_xyz
'x, y, z'
'-x, y+1/2, -z+1/2'
'-x, -y, -z'
'x, -y-1/2, z-1/2'

loop_
_atom_site_label
_atom_site_type_symbol
_atom_site_fract_x
_atom_site_fract_y
_atom_site_fract_z
_atom_site_U_iso_or_equiv
_atom_site_adp_type
_atom_site_occupancy
_atom_site_symmetry_multiplicity
_atom_site_calc_flag
_atom_site_refinement_flags
_atom_site_disorder_assembly
_atom_site_disorder_group
Br1 Br 0.200328(13) 0.17572(5) 0.38185(2) 0.03858(12) Uani 1 1 d . A .
Ni1 Ni 0.265458(17) 0.23566(6) 0.46017(3) 0.02103(13) Uani 1 1 d . . .
Fe1 Fe 0.301083(16) 0.59532(6) 0.63761(3) 0.01925(12) Uani 1 1 d . A .
Si1 Si 0.32958(3) 0.32604(9) 0.50699(5) 0.01862(17) Uani 1 1 d . A .
N1 N 0.36376(8) 0.4096(3) 0.43232(14) 0.0190(5) Uani 1 1 d . . .
C1 C 0.34329(10) 0.4404(4) 0.59312(17) 0.0208(6) Uani 1 1 d . . .
Si2 Si 0.22421(3) 0.39557(9) 0.52299(4) 0.01820(17) Uani 1 1 d . A .
N2 N 0.38431(9) 0.2216(3) 0.50038(15) 0.0211(5) Uani 1 1 d . . .
C2 C 0.36477(10) 0.5841(4) 0.59462(19) 0.0243(7) Uani 1 1 d . A .
H2 H 0.3755 0.6359 0.5517 0.029 Uiso 1 1 calc R . .
N3 N 0.18112(9) 0.2969(3) 0.57655(14) 0.0202(5) Uani 1 1 d . . .
C3 C 0.36742(11) 0.6367(4) 0.6712(2) 0.0303(8) Uani 1 1 d . . .
H3 H 0.3797 0.7296 0.6877 0.036 Uiso 1 1 calc R A .
N4 N 0.16726(8) 0.4505(3) 0.48524(14) 0.0210(5) Uani 1 1 d . . .
C4 C 0.34860(11) 0.5266(4) 0.71810(19) 0.0306(8) Uani 1 1 d . A .
H4 H 0.3465 0.5321 0.7717 0.037 Uiso 1 1 calc R . .
C5 C 0.33330(11) 0.4061(4) 0.67120(18) 0.0254(7) Uani 1 1 d . A .
H5 H 0.3189 0.3179 0.6882 0.031 Uiso 1 1 calc R . .
C6 C 0.23947(10) 0.5619(4) 0.58333(18) 0.0212(6) Uani 1 1 d . . .
C7 C 0.23434(11) 0.5705(4) 0.66424(19) 0.0260(7) Uani 1 1 d . A .
H7 H 0.2220 0.4945 0.6949 0.031 Uiso 1 1 calc R . .
C8 C 0.25068(11) 0.7106(4) 0.6907(2) 0.0304(8) Uani 1 1 d . . .
H8 H 0.2513 0.7443 0.7418 0.036 Uiso 1 1 calc R A .
C9 C 0.26603(11) 0.7916(4) 0.6272(2) 0.0300(8) Uani 1 1 d . A .
H9 H 0.2789 0.8887 0.6285 0.036 Uiso 1 1 calc R . .
C10 C 0.25870(11) 0.7020(4) 0.56153(19) 0.0249(7) Uani 1 1 d . A .
H10 H 0.2654 0.7302 0.5112 0.030 Uiso 1 1 calc R . .
C11 C 0.14750(10) 0.3563(4) 0.53219(17) 0.0203(6) Uani 1 1 d . A .
C12 C 0.09766(10) 0.3200(4) 0.53336(18) 0.0245(7) Uani 1 1 d . . .
C13 C 0.06885(12) 0.4004(4) 0.5788(2) 0.0309(8) Uani 1 1 d . A .
H13 H 0.0807 0.4780 0.6104 0.037 Uiso 1 1 calc R . .
C14 C 0.02268(12) 0.3664(5) 0.5776(2) 0.0413(9) Uani 1 1 d . . .
H14 H 0.0027 0.4214 0.6082 0.050 Uiso 1 1 calc R A .
C15 C 0.00562(13) 0.2528(5) 0.5320(2) 0.0444(10) Uani 1 1 d . A .
H15 H -0.0261 0.2296 0.5316 0.053 Uiso 1 1 calc R . .
C16 C 0.03443(13) 0.1731(5) 0.4871(2) 0.0400(9) Uani 1 1 d . . .
H16 H 0.0225 0.0950 0.4558 0.048 Uiso 1 1 calc R A .
C17 C 0.08072(12) 0.2064(4) 0.4872(2) 0.0309(8) Uani 1 1 d . A .
H17 H 0.1006 0.1519 0.4561 0.037 Uiso 1 1 calc R . .
C18 C 0.18042(11) 0.1647(4) 0.62679(18) 0.0238(7) Uani 1 1 d . A .
C19 C 0.14298(13) 0.1776(5) 0.6850(2) 0.0358(8) Uani 1 1 d . . .
H19A H 0.1467 0.2713 0.7130 0.054 Uiso 1 1 calc R A .
H19B H 0.1453 0.0937 0.7205 0.054 Uiso 1 1 calc R . .
H19C H 0.1129 0.1761 0.6586 0.054 Uiso 1 1 calc R . .
C20 C 0.17450(13) 0.0227(4) 0.5794(2) 0.0333(8) Uani 1 1 d . . .
H20A H 0.1445 0.0240 0.5528 0.050 Uiso 1 1 calc R A .
H20B H 0.1766 -0.0644 0.6128 0.050 Uiso 1 1 calc R . .
H20C H 0.1986 0.0177 0.5423 0.050 Uiso 1 1 calc R . .
C21 C 0.22712(12) 0.1604(4) 0.6692(2) 0.0294(7) Uani 1 1 d . . .
H21A H 0.2514 0.1599 0.6324 0.044 Uiso 1 1 calc R A .
H21B H 0.2293 0.0701 0.7004 0.044 Uiso 1 1 calc R . .
H21C H 0.2304 0.2483 0.7019 0.044 Uiso 1 1 calc R . .
C22 C 0.14807(11) 0.5635(4) 0.43192(18) 0.0248(7) Uani 1 1 d . A .
C23 C 0.10847(12) 0.5021(5) 0.3825(2) 0.0327(8) Uani 1 1 d . . .
H23A H 0.1177 0.4078 0.3596 0.049 Uiso 1 1 calc R A .
H23B H 0.1004 0.5738 0.3423 0.049 Uiso 1 1 calc R . .
H23C H 0.0820 0.4852 0.4138 0.049 Uiso 1 1 calc R . .
C24 C 0.13268(13) 0.6988(4) 0.4768(2) 0.0355(8) Uani 1 1 d . . .
H24A H 0.1083 0.6693 0.5104 0.053 Uiso 1 1 calc R A .
H24B H 0.1212 0.7757 0.4416 0.053 Uiso 1 1 calc R . .
H24C H 0.1586 0.7381 0.5073 0.053 Uiso 1 1 calc R . .
C25 C 0.18730(12) 0.6059(5) 0.3812(2) 0.0331(8) Uani 1 1 d . . .
H25A H 0.2120 0.6515 0.4122 0.050 Uiso 1 1 calc R A .
H25B H 0.1763 0.6769 0.3425 0.050 Uiso 1 1 calc R . .
H25C H 0.1988 0.5164 0.3565 0.050 Uiso 1 1 calc R . .
C26 C 0.39603(10) 0.3049(3) 0.44238(17) 0.0191(6) Uani 1 1 d . A .
C27 C 0.43712(10) 0.2849(4) 0.39584(17) 0.0217(6) Uani 1 1 d . . .
C28 C 0.43520(12) 0.1817(4) 0.3369(2) 0.0316(8) Uani 1 1 d . A .
H28 H 0.4084 0.1239 0.3273 0.038 Uiso 1 1 calc R . .
C29 C 0.47302(15) 0.1644(5) 0.2921(2) 0.0444(10) Uani 1 1 d . . .
H29 H 0.4720 0.0950 0.2515 0.053 Uiso 1 1 calc R A .
C30 C 0.51167(14) 0.2470(6) 0.3064(2) 0.0488(12) Uani 1 1 d . A .
H30 H 0.5373 0.2339 0.2756 0.059 Uiso 1 1 calc R . .
C31 C 0.51380(13) 0.3485(5) 0.3648(2) 0.0443(10) Uani 1 1 d . . .
H31 H 0.5408 0.4050 0.3744 0.053 Uiso 1 1 calc R A .
C32 C 0.47629(11) 0.3679(4) 0.4096(2) 0.0314(8) Uani 1 1 d . A .
H32 H 0.4775 0.4384 0.4498 0.038 Uiso 1 1 calc R . .
C33 C 0.41084(12) 0.1107(4) 0.5464(2) 0.0305(8) Uani 1 1 d . A .
C34 C 0.44925(16) 0.1916(5) 0.5908(3) 0.0521(12) Uani 1 1 d . . .
H34A H 0.4709 0.2331 0.5554 0.078 Uiso 1 1 calc R A .
H34B H 0.4652 0.1212 0.6250 0.078 Uiso 1 1 calc R . .
H34C H 0.4363 0.2723 0.6206 0.078 Uiso 1 1 calc R . .
C35 C 0.43033(14) -0.0128(4) 0.4974(2) 0.0399(9) Uani 1 1 d . . .
H35A H 0.4058 -0.0557 0.4650 0.060 Uiso 1 1 calc R A .
H35B H 0.4437 -0.0906 0.5302 0.060 Uiso 1 1 calc R . .
H35C H 0.4540 0.0286 0.4656 0.060 Uiso 1 1 calc R . .
C36 C 0.37704(16) 0.0426(5) 0.5996(3) 0.0520(12) Uani 1 1 d . . .
H36A H 0.3641 0.1210 0.6310 0.078 Uiso 1 1 calc R A .
H36B H 0.3928 -0.0309 0.6324 0.078 Uiso 1 1 calc R . .
H36C H 0.3524 -0.0065 0.5698 0.078 Uiso 1 1 calc R . .
C37 C 0.35424(11) 0.5090(4) 0.36606(17) 0.0249(7) Uani 1 1 d . A .
C38 C 0.39564(14) 0.6001(5) 0.3472(3) 0.0487(11) Uani 1 1 d . . .
H38A H 0.4093 0.6430 0.3939 0.073 Uiso 1 1 calc R A .
H38B H 0.3864 0.6805 0.3123 0.073 Uiso 1 1 calc R . .
H38C H 0.4181 0.5362 0.3233 0.073 Uiso 1 1 calc R . .
C39 C 0.33683(17) 0.4171(5) 0.2985(2) 0.0496(11) Uani 1 1 d . . .
H39A H 0.3614 0.3525 0.2814 0.074 Uiso 1 1 calc R A .
H39B H 0.3269 0.4838 0.2571 0.074 Uiso 1 1 calc R . .
H39C H 0.3110 0.3559 0.3135 0.074 Uiso 1 1 calc R . .
C40 C 0.31683(13) 0.6140(4) 0.3899(2) 0.0349(8) Uani 1 1 d . . .
H40A H 0.2900 0.5562 0.4037 0.052 Uiso 1 1 calc R A .
H40B H 0.3085 0.6809 0.3477 0.052 Uiso 1 1 calc R . .
H40C H 0.3279 0.6728 0.4337 0.052 Uiso 1 1 calc R . .
C41 C -0.0187(2) 0.6358(13) 0.7529(6) 0.170(6) Uani 1 1 d . . .
H41A H -0.0342 0.7104 0.7206 0.254 Uiso 1 1 calc R . .
H41B H -0.0260 0.6532 0.8060 0.254 Uiso 1 1 calc R . .
H41C H -0.0289 0.5360 0.7375 0.254 Uiso 1 1 calc R . .
C42 C 0.03223(13) 0.6479(5) 0.7446(2) 0.0435(10) Uani 1 1 d D . .
C43 C 0.0453(3) 0.7404(7) 0.6926(3) 0.0763(18) Uani 1 1 d D . .
H43 H 0.0220 0.7922 0.6646 0.092 Uiso 1 1 calc R . .
C44 C 0.0857(2) 0.7670(8) 0.6762(4) 0.086(2) Uani 1 1 d D . .
H44 H 0.0920 0.8384 0.6382 0.104 Uiso 1 1 calc R . .
C45 C 0.11897(16) 0.6974(5) 0.7111(3) 0.0515(11) Uani 1 1 d D . .
H45 H 0.1491 0.7202 0.6964 0.062 Uiso 1 1 calc R . .
C46 C 0.1145(2) 0.5918(7) 0.7683(3) 0.091(3) Uani 1 1 d D . .
H46 H 0.1397 0.5419 0.7925 0.109 Uiso 1 1 calc R . .
C47 C 0.0647(3) 0.5650(6) 0.7877(3) 0.087(2) Uani 1 1 d D . .
H47 H 0.0562 0.4973 0.8262 0.105 Uiso 1 1 calc R . .
Br2 Br 0.30579(10) 0.0207(3) 0.4208(2) 0.0364(7) Uani 0.76(4) 1 d P A 1
Br2A Br 0.3050(3) 0.046(4) 0.401(3) 0.064(6) Uani 0.24(4) 1 d P A 2

loop_
_atom_site_aniso_label
_atom_site_aniso_U_11
_atom_site_aniso_U_22
_atom_site_aniso_U_33
_atom_site_aniso_U_23
_atom_site_aniso_U_13
_atom_site_aniso_U_12
Br1 0.0328(2) 0.0479(3) 0.0343(2) -0.01760(17) -0.00809(15) 0.00050(17)
Ni1 0.0194(3) 0.0234(3) 0.0205(3) -0.0051(2) 0.0043(2) -0.0017(2)
Fe1 0.0151(2) 0.0236(3) 0.0189(2) -0.00288(19) -0.00115(18) 0.00297(19)
Si1 0.0168(4) 0.0204(4) 0.0188(4) 0.0001(3) 0.0038(3) 0.0016(3)
N1 0.0173(12) 0.0207(13) 0.0191(12) 0.0016(10) 0.0015(10) 0.0018(10)
C1 0.0170(14) 0.0254(16) 0.0200(15) 0.0015(12) 0.0022(11) 0.0061(12)
Si2 0.0146(4) 0.0224(4) 0.0176(4) -0.0005(3) 0.0003(3) 0.0011(3)
N2 0.0207(13) 0.0198(13) 0.0231(13) 0.0020(11) 0.0051(10) 0.0048(10)
C2 0.0175(14) 0.0310(18) 0.0242(16) -0.0020(13) -0.0009(12) 0.0002(13)
N3 0.0176(12) 0.0235(14) 0.0195(12) 0.0009(10) 0.0006(10) 0.0003(10)
C3 0.0194(16) 0.039(2) 0.0317(18) -0.0109(15) -0.0071(13) 0.0019(14)
N4 0.0165(12) 0.0245(14) 0.0219(13) 0.0009(11) -0.0003(10) 0.0011(10)
C4 0.0229(16) 0.046(2) 0.0221(16) -0.0030(15) -0.0063(13) 0.0122(15)
C5 0.0207(15) 0.0341(19) 0.0213(16) 0.0049(13) -0.0016(12) 0.0098(14)
C6 0.0120(13) 0.0266(17) 0.0250(16) -0.0010(13) -0.0006(11) 0.0040(12)
C7 0.0191(15) 0.0323(18) 0.0266(17) -0.0027(14) 0.0040(13) 0.0026(13)
C8 0.0205(16) 0.037(2) 0.0334(18) -0.0148(15) -0.0006(13) 0.0055(14)
C9 0.0217(16) 0.0247(17) 0.043(2) -0.0094(15) -0.0036(14) 0.0042(13)
C10 0.0203(15) 0.0249(17) 0.0293(16) 0.0029(13) -0.0030(12) 0.0054(13)
C11 0.0182(15) 0.0216(16) 0.0212(15) -0.0040(12) 0.0004(12) -0.0011(12)
C12 0.0165(15) 0.0317(19) 0.0254(16) 0.0045(13) 0.0003(12) 0.0018(13)
C13 0.0228(17) 0.037(2) 0.0325(18) -0.0024(15) 0.0011(14) 0.0035(15)
C14 0.0209(17) 0.055(3) 0.048(2) 0.0022(19) 0.0062(16) 0.0055(17)
C15 0.0181(17) 0.061(3) 0.053(2) 0.010(2) -0.0033(16) -0.0088(18)
C16 0.032(2) 0.046(2) 0.041(2) 0.0030(18) -0.0092(16) -0.0127(17)
C17 0.0271(17) 0.037(2) 0.0285(17) -0.0010(15) -0.0005(14) -0.0048(15)
C18 0.0230(16) 0.0230(17) 0.0256(16) 0.0042(13) 0.0031(13) 0.0008(13)
C19 0.0324(19) 0.044(2) 0.0317(19) 0.0118(16) 0.0083(15) 0.0051(16)
C20 0.0380(19) 0.0234(18) 0.038(2) 0.0018(15) -0.0035(15) 0.0007(15)
C21 0.0277(17) 0.0288(18) 0.0314(18) 0.0062(14) -0.0038(14) 0.0020(14)
C22 0.0195(15) 0.0310(18) 0.0237(16) 0.0066(13) -0.0045(12) 0.0005(13)
C23 0.0243(17) 0.046(2) 0.0269(17) 0.0055(15) -0.0087(14) -0.0020(16)
C24 0.0325(19) 0.036(2) 0.037(2) 0.0025(16) -0.0054(15) 0.0080(16)
C25 0.0245(17) 0.044(2) 0.0309(18) 0.0127(16) -0.0035(14) 0.0000(15)
C26 0.0160(14) 0.0233(16) 0.0180(14) -0.0021(12) 0.0022(11) -0.0014(12)
C27 0.0174(14) 0.0286(17) 0.0193(14) 0.0001(12) 0.0040(11) 0.0039(12)
C28 0.0320(18) 0.035(2) 0.0279(17) -0.0070(15) 0.0020(14) 0.0046(15)
C29 0.051(3) 0.056(3) 0.0265(19) -0.0064(18) 0.0087(17) 0.020(2)
C30 0.029(2) 0.077(3) 0.041(2) 0.015(2) 0.0184(17) 0.019(2)
C31 0.0193(17) 0.063(3) 0.051(2) 0.016(2) 0.0045(16) 0.0017(17)
C32 0.0218(16) 0.039(2) 0.0329(18) 0.0024(15) 0.0007(14) -0.0003(15)
C33 0.0330(18) 0.0285(19) 0.0304(18) 0.0076(14) 0.0082(14) 0.0124(15)
C34 0.058(3) 0.055(3) 0.042(2) 0.006(2) -0.021(2) 0.016(2)
C35 0.041(2) 0.035(2) 0.044(2) 0.0064(17) 0.0120(17) 0.0187(17)
C36 0.060(3) 0.046(3) 0.052(3) 0.029(2) 0.028(2) 0.025(2)
C37 0.0252(16) 0.0331(19) 0.0162(14) 0.0061(13) -0.0009(12) 0.0028(14)
C38 0.037(2) 0.056(3) 0.054(3) 0.034(2) 0.0062(18) -0.0007(19)
C39 0.067(3) 0.055(3) 0.0259(19) -0.0078(18) -0.0165(19) 0.017(2)
C40 0.038(2) 0.036(2) 0.0310(18) 0.0116(16) 0.0047(15) 0.0144(16)
C41 0.043(3) 0.237(12) 0.230(11) -0.171(10) 0.020(5) -0.019(5)
C42 0.030(2) 0.051(3) 0.049(2) -0.020(2) -0.0026(17) 0.0001(18)
C43 0.120(6) 0.054(3) 0.055(3) -0.005(3) 0.002(3) -0.008(4)
C44 0.092(5) 0.076(4) 0.090(5) -0.026(4) 0.001(4) 0.002(4)
C45 0.045(3) 0.048(3) 0.062(3) -0.018(2) 0.007(2) -0.006(2)
C46 0.096(5) 0.074(4) 0.097(5) -0.059(4) -0.072(4) 0.050(4)
C47 0.176(8) 0.049(3) 0.036(3) -0.003(2) 0.001(4) -0.013(4)
Br2 0.0328(4) 0.0285(10) 0.0482(11) -0.0150(11) 0.0052(4) 0.0030(3)
Br2A 0.0312(15) 0.065(7) 0.096(12) -0.061(8) 0.006(3) 0.002(3)

loop_
_atom_type_symbol
_atom_type_description
_atom_type_scat_dispersion_real
_atom_type_scat_dispersion_imag
_atom_type_scat_source
C C 0.0181 0.0091 'International Tables Vol C Tables 4.2.6.8 and 6.1.1.4'
H H 0.0000 0.0000 'International Tables Vol C Tables 4.2.6.8 and 6.1.1.4'
N N 0.0311 0.0180 'International Tables Vol C Tables 4.2.6.8 and 6.1.1.4'
Si Si 0.2541 0.3302 'International Tables Vol C Tables 4.2.6.8 and 6.1.1.4'
Fe Fe -1.1336 3.1974 'International Tables Vol C Tables 4.2.6.8 and 6.1.1.4'
Ni Ni -3.0029 0.5091 'International Tables Vol C Tables 4.2.6.8 and 6.1.1.4'
Br Br -0.6763 1.2805 'International Tables Vol C Tables 4.2.6.8 and 6.1.1.4'

loop_
_citation_id
_citation_doi
_citation_year
1 10.1002/anie.201606979 2016

loop_
_geom_angle_atom_site_label_1
_geom_angle_atom_site_label_2
_geom_angle_atom_site_label_3
_geom_angle
Si1 Ni1 Si2 92.69(3)
Si1 Ni1 Br2A 90.4(3)
Si2 Ni1 Br2A 173.7(13)
Si1 Ni1 Br1 165.17(4)
Si2 Ni1 Br1 89.83(3)
Br2A Ni1 Br1 88.6(6)
Si1 Ni1 Br2 89.02(8)
Si2 Ni1 Br2 164.41(8)
Br2A Ni1 Br2 10.1(15)
Br1 Ni1 Br2 92.46(8)
C5 Fe1 C6 114.21(14)
C5 Fe1 C10 148.88(14)
C6 Fe1 C10 41.38(13)
C5 Fe1 C1 41.89(13)
C6 Fe1 C1 104.96(12)
C10 Fe1 C1 115.59(13)
C5 Fe1 C7 106.34(14)
C6 Fe1 C7 41.49(13)
C10 Fe1 C7 68.70(14)
C1 Fe1 C7 127.89(14)
C5 Fe1 C2 69.19(14)
C6 Fe1 C2 128.67(13)
C10 Fe1 C2 108.77(13)
C1 Fe1 C2 41.23(13)
C7 Fe1 C2 167.61(13)
C5 Fe1 C3 68.89(15)
C6 Fe1 C3 168.69(14)
C10 Fe1 C3 130.97(15)
C1 Fe1 C3 69.64(13)
C7 Fe1 C3 149.55(14)
C2 Fe1 C3 40.97(13)
C5 Fe1 C9 168.02(14)
C6 Fe1 C9 69.59(13)
C10 Fe1 C9 40.75(14)
C1 Fe1 C9 149.76(14)
C7 Fe1 C9 68.45(14)
C2 Fe1 C9 118.13(15)
C3 Fe1 C9 109.74(15)
C5 Fe1 C4 41.00(14)
C6 Fe1 C4 148.33(15)
C10 Fe1 C4 169.32(15)
C1 Fe1 C4 69.79(13)
C7 Fe1 C4 116.13(14)
C2 Fe1 C4 68.63(13)
C3 Fe1 C4 40.46(15)
C9 Fe1 C4 130.43(14)
C5 Fe1 C8 128.68(15)
C6 Fe1 C8 69.48(13)
C10 Fe1 C8 68.42(14)
C1 Fe1 C8 167.16(15)
C7 Fe1 C8 40.55(14)
C2 Fe1 C8 151.00(14)
C3 Fe1 C8 117.84(14)
C9 Fe1 C8 40.56(15)
C4 Fe1 C8 108.49(14)
N1 Si1 N2 70.71(12)
N1 Si1 C1 104.55(13)
N2 Si1 C1 99.70(13)
N1 Si1 Ni1 111.33(9)
N2 Si1 Ni1 121.27(9)
C1 Si1 Ni1 132.09(10)
N1 Si1 C26 35.66(11)
N2 Si1 C26 35.14(11)
C1 Si1 C26 106.76(12)
Ni1 Si1 C26 120.96(8)
C26 N1 C37 129.5(3)
C26 N1 Si1 91.05(19)
C37 N1 Si1 135.6(2)
C2 C1 C5 106.1(3)
C2 C1 Si1 126.3(2)
C5 C1 Si1 127.6(3)
C2 C1 Fe1 69.53(18)
C5 C1 Fe1 68.52(18)
Si1 C1 Fe1 125.06(15)
N3 Si2 N4 71.60(12)
N3 Si2 C6 104.30(13)
N4 Si2 C6 100.67(13)
N3 Si2 Ni1 110.14(9)
N4 Si2 Ni1 119.96(9)
C6 Si2 Ni1 132.88(10)
N3 Si2 C11 36.05(12)
N4 Si2 C11 35.62(12)
C6 Si2 C11 107.26(12)
Ni1 Si2 C11 119.57(9)
C26 N2 C33 131.0(3)
C26 N2 Si1 90.66(19)
C33 N2 Si1 137.5(2)
C3 C2 C1 108.8(3)
C3 C2 Fe1 69.62(19)
C1 C2 Fe1 69.24(18)
C11 N3 C18 129.8(3)
C11 N3 Si2 90.6(2)
C18 N3 Si2 136.1(2)
C4 C3 C2 108.3(3)
C4 C3 Fe1 69.86(19)
C2 C3 Fe1 69.42(18)
C11 N4 C22 131.9(3)
C11 N4 Si2 90.76(19)
C22 N4 Si2 137.0(2)
C3 C4 C5 108.2(3)
C3 C4 Fe1 69.68(18)
C5 C4 Fe1 68.61(17)
C4 C5 C1 108.6(3)
C4 C5 Fe1 70.39(19)
C1 C5 Fe1 69.59(18)
C10 C6 C7 105.9(3)
C10 C6 Si2 129.2(2)
C7 C6 Si2 124.8(3)
C10 C6 Fe1 69.34(17)
C7 C6 Fe1 69.46(17)
Si2 C6 Fe1 124.91(16)
C8 C7 C6 109.1(3)
C8 C7 Fe1 70.39(19)
C6 C7 Fe1 69.05(17)
C7 C8 C9 107.9(3)
C7 C8 Fe1 69.06(19)
C9 C8 Fe1 69.31(19)
C10 C9 C8 108.0(3)
C10 C9 Fe1 69.20(19)
C8 C9 Fe1 70.1(2)
C9 C10 C6 109.1(3)
C9 C10 Fe1 70.05(19)
C6 C10 Fe1 69.28(17)
N4 C11 N3 106.8(3)
N4 C11 C12 126.4(3)
N3 C11 C12 126.8(3)
N4 C11 Si2 53.62(15)
N3 C11 Si2 53.30(15)
C12 C11 Si2 175.1(2)
C17 C12 C13 120.7(3)
C17 C12 C11 118.7(3)
C13 C12 C11 120.6(3)
C14 C13 C12 119.3(4)
C15 C14 C13 120.3(4)
C16 C15 C14 120.2(3)
C15 C16 C17 120.3(4)
C12 C17 C16 119.3(4)
N3 C18 C20 110.2(3)
N3 C18 C19 111.4(3)
C20 C18 C19 111.0(3)
N3 C18 C21 106.3(3)
C20 C18 C21 109.0(3)
C19 C18 C21 108.8(3)
N4 C22 C24 109.2(3)
N4 C22 C23 112.2(3)
C24 C22 C23 110.5(3)
N4 C22 C25 105.4(3)
C24 C22 C25 110.3(3)
C23 C22 C25 109.1(3)
N2 C26 N1 107.3(3)
N2 C26 C27 126.5(3)
N1 C26 C27 126.2(3)
N2 C26 Si1 54.21(15)
N1 C26 Si1 53.28(15)
C27 C26 Si1 175.6(2)
C32 C27 C28 120.0(3)
C32 C27 C26 121.3(3)
C28 C27 C26 118.7(3)
C29 C28 C27 119.1(4)
C30 C29 C28 120.4(4)
C29 C30 C31 120.7(4)
C30 C31 C32 119.6(4)
C27 C32 C31 120.1(4)
N2 C33 C36 105.6(3)
N2 C33 C35 112.1(3)
C36 C33 C35 108.8(3)
N2 C33 C34 108.7(3)
C36 C33 C34 111.0(4)
C35 C33 C34 110.6(3)
N1 C37 C38 111.7(3)
N1 C37 C40 105.8(3)
C38 C37 C40 108.5(3)
N1 C37 C39 109.7(3)
C38 C37 C39 111.7(4)
C40 C37 C39 109.3(3)
C43 C42 C47 120.5(5)
C43 C42 C41 115.5(7)
C47 C42 C41 124.0(7)
C44 C43 C42 126.0(7)
C43 C44 C45 120.0(8)
C44 C45 C46 125.7(6)
C45 C46 C47 112.6(4)
C42 C47 C46 115.2(5)

loop_
_geom_bond_atom_site_label_1
_geom_bond_atom_site_label_2
_geom_bond_distance
Br1 Ni1 2.3737(6)
Ni1 Si1 2.1786(10)
Ni1 Si2 2.2005(10)
Ni1 Br2A 2.323(10)
Ni1 Br2 2.379(3)
Fe1 C5 2.021(3)
Fe1 C6 2.032(3)
Fe1 C10 2.033(3)
Fe1 C1 2.036(3)
Fe1 C7 2.037(3)
Fe1 C2 2.040(3)
Fe1 C3 2.042(3)
Fe1 C9 2.044(3)
Fe1 C4 2.045(3)
Fe1 C8 2.055(3)
Si1 N1 1.842(3)
Si1 N2 1.863(3)
Si1 C1 1.864(3)
Si1 C26 2.297(3)
N1 C26 1.339(4)
N1 C37 1.488(4)
C1 C2 1.435(5)
C1 C5 1.450(4)
Si2 N3 1.831(3)
Si2 N4 1.839(3)
Si2 C6 1.878(3)
Si2 C11 2.284(3)
N2 C26 1.322(4)
N2 C33 1.485(4)
C2 C3 1.428(5)
N3 C11 1.344(4)
N3 C18 1.481(4)
C3 C4 1.413(5)
N4 C11 1.330(4)
N4 C22 1.480(4)
C4 C5 1.424(5)
C6 C10 1.436(5)
C6 C7 1.441(4)
C7 C8 1.418(5)
C8 C9 1.421(5)
C9 C10 1.419(5)
C11 C12 1.495(4)
C12 C17 1.384(5)
C12 C13 1.386(5)
C13 C14 1.384(5)
C14 C15 1.380(6)
C15 C16 1.378(6)
C16 C17 1.387(5)
C18 C20 1.530(5)
C18 C19 1.532(5)
C18 C21 1.534(4)
C22 C24 1.527(5)
C22 C23 1.527(4)
C22 C25 1.528(5)
C26 C27 1.491(4)
C27 C32 1.381(5)
C27 C28 1.392(5)
C28 C29 1.391(5)
C29 C30 1.367(7)
C30 C31 1.374(7)
C31 C32 1.386(5)
C33 C36 1.517(5)
C33 C35 1.529(5)
C33 C34 1.530(6)
C37 C38 1.509(5)
C37 C40 1.516(5)
C37 C39 1.521(5)
C41 C42 1.505(7)
C42 C43 1.304(7)
C42 C47 1.407(7)
C43 C44 1.251(8)
C44 C45 1.292(7)
C45 C46 1.394(8)
C46 C47 1.529(8)
